data_7151121
loop_
_publ_author_name
'Wallner, Fredrik K.'
'Spjut, Sara'
'Bostr\"om, Dan'
'Elofsson, Mikael'

_publ_section_title
;
 Synthesis and evaluation of
 2-(2-fluoro-4-hydroxymethyl-5-methoxy-phenoxy)acetic acid as a linker
 in solid-phase synthesis monitored by gel-phase (19)F NMR
 spectroscopy.
;
_journal_issue 15
_journal_name_full 'Organic &amp; biomolecular chemistry'
_journal_page_first 2464
_journal_page_last 2471
_journal_paper_doi 10.1039/b704472k
_journal_volume 5
_journal_year 2007
_chemical_compound_source 'Local laboratory'
_chemical_formula_moiety 'C12 H15 F O5 '
_chemical_formula_sum 'C12 H15 F O5'
_chemical_formula_weight 258.245
_chemical_name_systematic
;
?
;
_space_group_IT_number 2
_symmetry_cell_setting triclinic
_symmetry_space_group_name_Hall '-P 1'
_symmetry_space_group_name_H-M 'P -1'
_atom_sites_solution_primary direct
_atom_sites_solution_secondary difmap
_audit_creation_method maXus
_cell_angle_alpha 80.348(8)
_cell_angle_beta 86.525(10)
_cell_angle_gamma 86.318(7)
_cell_formula_units_Z 4
_cell_length_a 4.7854(6)
_cell_length_b 11.316(2)
_cell_length_c 22.705(3)
_cell_measurement_reflns_used 4077
_cell_measurement_temperature 100
_cell_volume 1208.1(3)
_computing_cell_refinement 'HKL Scalepack (Otwinowski & Minor 1997)'
_computing_data_collection KappaCCD
_computing_data_reduction 'Denzo and Scalepak (Otwinowski & Minor, 1997)'
_computing_structure_refinement 'SHELXL-97 (Sheldrick, 1997)'
_computing_structure_solution 'SIR97(Cascarano al.,Acta Cryst.,1996,A52,C-79)'
_diffrn_measured_fraction_theta_full 0.998
_diffrn_measured_fraction_theta_max 0.998
_diffrn_measurement_device KappaCCD
_diffrn_measurement_method CCD
_diffrn_orient_matrix_type X=UH
_diffrn_orient_matrix_UB_11 0.12285
_diffrn_orient_matrix_UB_12 -0.16440
_diffrn_orient_matrix_UB_13 -0.04292
_diffrn_orient_matrix_UB_21 -0.04316
_diffrn_orient_matrix_UB_22 -0.00546
_diffrn_orient_matrix_UB_23 -0.07853
_diffrn_orient_matrix_UB_31 0.03174
_diffrn_orient_matrix_UB_32 0.02950
_diffrn_orient_matrix_UB_33 -0.01109
_diffrn_radiation_source 'fine-focus sealed tube'
_diffrn_radiation_type ' MoK\a'
_diffrn_radiation_wavelength_id all
_diffrn_reflns_limit_h_max 5
_diffrn_reflns_limit_h_min 0
_diffrn_reflns_limit_k_max 13
_diffrn_reflns_limit_k_min -13
_diffrn_reflns_limit_l_max 26
_diffrn_reflns_limit_l_min -26
_diffrn_reflns_number 8117
_diffrn_reflns_theta_full 25.00
_diffrn_reflns_theta_max 25.00
_diffrn_reflns_theta_min 2.73
_exptl_absorpt_coefficient_mu 0.120
_exptl_absorpt_correction_type none
_exptl_crystal_colour Colourless
_exptl_crystal_density_diffrn 1.420
_exptl_crystal_density_method 'not measured'
_exptl_crystal_description Plate
_exptl_crystal_F_000 544
_exptl_crystal_size_max 0.48
_exptl_crystal_size_mid 0.07
_exptl_crystal_size_min 0.02
_refine_diff_density_max 0.282
_refine_diff_density_min -0.249
_refine_diff_density_rms 0.067
_refine_ls_extinction_coef 0.0089(19)
_refine_ls_extinction_expression Fc^*^=kFc[1+0.001xFc^2^\l^3^/sin(2\q)]^-1/4^
_refine_ls_extinction_method SHELXL
_refine_ls_goodness_of_fit_ref 1.246
_refine_ls_hydrogen_treatment constr
_refine_ls_matrix_type full
_refine_ls_number_parameters 326
_refine_ls_number_reflns 4249
_refine_ls_number_restraints 0
_refine_ls_restrained_S_all 1.246
_refine_ls_R_factor_all 0.1016
_refine_ls_R_factor_gt 0.0669
_refine_ls_shift/su_max 0.000
_refine_ls_shift/su_mean 0.000
_refine_ls_structure_factor_coef Fsqd
_refine_ls_weighting_details 'calc w=1/[\s^2^(Fo^2^)+(0.0407P)^2^+1.2430P] where P=(Fo^2^+2Fc^2^)/3'
_refine_ls_weighting_scheme calc
_refine_ls_wR_factor_gt 0.1526
_refine_ls_wR_factor_ref 0.1734
_reflns_number_gt 3114
_reflns_number_total 4249
_reflns_threshold_expression >2sigma(I)
_cod_data_source_file b704472k.txt
_cod_data_source_block compound_11
_cod_depositor_comments
;
The following automatic conversions were performed:
'_symmetry_cell_setting' value 'Triclinic' changed to 'triclinic'
according to '/home/saulius/struct/CIF-dictionaries/cif_core.dic'
dictionary named 'cif_core.dic' version 2.4.1 from 2010-06-29.

Automatic conversion script
Id: cif_fix_enum 1527 2010-12-29 10:47:43Z saulius 
;
_cod_original_cell_volume 1208.0(3)
_cod_original_sg_symbol_H-M 'P -1 '
_cod_original_formula_sum 'C12 H15 F O5 '
_cod_database_code 7151121

loop_
_symmetry_equiv_pos_as_xyz
+X,+Y,+Z
-X,-Y,-Z

loop_
_atom_site_label
_atom_site_type_symbol
_atom_site_fract_x
_atom_site_fract_y
_atom_site_fract_z
_atom_site_U_iso_or_equiv
_atom_site_adp_type
_atom_site_occupancy
_atom_site_symmetry_multiplicity
_atom_site_calc_flag
_atom_site_refinement_flags
_atom_site_disorder_assembly
_atom_site_disorder_group
F1 F 1.1304(4) 0.35763(19) 0.60084(9) 0.0320(6) Uani 1 1 d . . .
O2 O 0.6202(5) 0.4122(2) 0.12463(10) 0.0199(6) Uani 1 1 d . . .
O3 O 0.9657(5) 0.5546(2) 0.15138(10) 0.0215(6) Uani 1 1 d . . .
O4 O 0.0029(5) -0.0672(2) 0.15546(10) 0.0221(6) Uani 1 1 d . . .
O5 O 0.2789(5) 0.1290(2) 0.01002(10) 0.0225(6) Uani 1 1 d . . .
O6 O 1.1546(5) 0.5991(2) 0.05782(11) 0.0263(7) Uani 1 1 d . . .
O7 O 0.3180(5) 0.1666(2) 0.45487(11) 0.0270(7) Uani 1 1 d . . .
O8 O 0.4818(5) 0.3311(2) 0.48188(11) 0.0270(7) Uani 1 1 d . . .
O9 O 0.8375(5) 0.2164(2) 0.55099(10) 0.0227(6) Uani 1 1 d . . .
C10 C 0.9916(7) 0.5457(3) 0.09381(16) 0.0174(8) Uani 1 1 d . . .
F11 F 0.2901(4) 0.32224(18) 0.21573(8) 0.0272(6) Uani 1 1 d . . .
C12 C -0.0647(7) 0.0296(3) 0.10885(16) 0.0224(9) Uani 1 1 d . . .
C13 C 0.1139(7) 0.1337(3) 0.10944(15) 0.0185(8) Uani 1 1 d . . .
O14 O 1.5068(5) 0.1034(2) 0.78425(10) 0.0225(6) Uani 1 1 d . . .
C15 C 0.6788(7) 0.1408(3) 0.52325(15) 0.0205(9) Uani 1 1 d . . .
C16 C 1.2081(7) -0.0049(3) 0.66221(15) 0.0215(9) Uani 1 1 d . . .
C17 C 0.4556(7) 0.2757(3) 0.06298(15) 0.0175(8) Uani 1 1 d . . .
C18 C 1.3317(7) 0.1942(4) 0.66672(16) 0.0253(9) Uani 1 1 d . . .
O19 O 1.2429(5) -0.1242(2) 0.68611(11) 0.0278(7) Uani 1 1 d . . .
C20 C 0.4717(8) 0.1684(3) -0.03896(16) 0.0271(10) Uani 1 1 d . . .
C21 C 0.1161(7) 0.1851(3) 0.16127(16) 0.0203(9) Uani 1 1 d . . .
C22 C 0.4587(7) 0.3225(3) 0.11570(16) 0.0178(8) Uani 1 1 d . . .
C23 C 0.2785(8) 0.4097(4) 0.44588(17) 0.0305(10) Uani 1 1 d . . .
C24 C 0.7984(7) 0.4611(3) 0.07518(15) 0.0174(8) Uani 1 1 d . . .
C25 C 1.0067(7) 0.1616(3) 0.59524(15) 0.0208(9) Uani 1 1 d . . .
C26 C 0.2853(7) 0.1818(3) 0.06021(15) 0.0170(8) Uani 1 1 d . . .
C27 C 0.4739(7) 0.2140(4) 0.48250(16) 0.0213(9) Uani 1 1 d . . .
C28 C 0.2858(7) 0.2757(3) 0.16428(15) 0.0198(9) Uani 1 1 d . . .
C29 C 1.3576(7) 0.0722(4) 0.68909(16) 0.0241(9) Uani 1 1 d . . .
C30 C 1.0705(8) -0.2052(3) 0.66506(17) 0.0293(10) Uani 1 1 d . . .
C31 C 1.5377(8) 0.0256(4) 0.74063(17) 0.0323(10) Uani 1 1 d . . .
C32 C 1.0339(7) 0.0388(3) 0.61555(15) 0.0219(9) Uani 1 1 d . . .
C33 C 1.1575(7) 0.2372(3) 0.62128(16) 0.0229(9) Uani 1 1 d . . .
C34 C 1.1603(8) 0.6307(3) 0.17198(16) 0.0252(9) Uani 1 1 d . . .
C35 C 1.0732(10) 0.6341(4) 0.23645(18) 0.0457(12) Uani 1 1 d . . .
C36 C 0.3770(9) 0.4316(4) 0.38107(17) 0.0350(11) Uani 1 1 d . . .
H4 H -0.1832 -0.0909 0.1760 0.027 Uiso 1 1 d R . .
H12A H -0.2588 0.0544 0.1145 0.027 Uiso 1 1 d R . .
H12B H -0.0347 0.0022 0.0711 0.027 Uiso 1 1 d R . .
H14 H 1.6763 0.0843 0.8068 0.027 Uiso 1 1 d R . .
H15A H 0.5773 0.0882 0.5535 0.025 Uiso 1 1 d R . .
H15B H 0.8029 0.0941 0.5002 0.025 Uiso 1 1 d R . .
H17 H 0.5711 0.3089 0.0289 0.021 Uiso 1 1 d R . .
H18 H 1.4343 0.2494 0.6836 0.030 Uiso 1 1 d R . .
H20A H 0.4473 0.1254 -0.0712 0.033 Uiso 1 1 d R . .
H20B H 0.6602 0.1534 -0.0262 0.033 Uiso 1 1 d R . .
H20C H 0.4370 0.2528 -0.0523 0.033 Uiso 1 1 d R . .
H21 H -0.0032 0.1554 0.1954 0.024 Uiso 1 1 d R . .
H23A H 0.2552 0.4850 0.4602 0.037 Uiso 1 1 d R . .
H23B H 0.1020 0.3726 0.4496 0.037 Uiso 1 1 d R . .
H24A H 0.9070 0.3973 0.0601 0.021 Uiso 1 1 d R . .
H24B H 0.6850 0.5043 0.0443 0.021 Uiso 1 1 d R . .
H30A H 1.1132 -0.2855 0.6849 0.035 Uiso 1 1 d R . .
H30B H 0.8767 -0.1832 0.6733 0.035 Uiso 1 1 d R . .
H30C H 1.1056 -0.2012 0.6227 0.035 Uiso 1 1 d R . .
H31A H 1.7304 0.0203 0.7264 0.039 Uiso 1 1 d R . .
H31B H 1.4815 -0.0527 0.7587 0.039 Uiso 1 1 d R . .
H32 H 0.9368 -0.0171 0.5979 0.026 Uiso 1 1 d R . .
H34A H 1.3471 0.5956 0.1680 0.030 Uiso 1 1 d R . .
H34B H 1.1486 0.7091 0.1479 0.030 Uiso 1 1 d R . .
H35A H 1.1966 0.6831 0.2524 0.055 Uiso 1 1 d R . .
H35B H 1.0827 0.5544 0.2591 0.055 Uiso 1 1 d R . .
H35C H 0.8846 0.6679 0.2389 0.055 Uiso 1 1 d R . .
H36A H 0.2401 0.4830 0.3585 0.042 Uiso 1 1 d R . .
H36B H 0.5524 0.4696 0.3769 0.042 Uiso 1 1 d R . .
H36C H 0.4012 0.3567 0.3664 0.042 Uiso 1 1 d R . .

loop_
_atom_site_aniso_label
_atom_site_aniso_U_11
_atom_site_aniso_U_22
_atom_site_aniso_U_33
_atom_site_aniso_U_23
_atom_site_aniso_U_13
_atom_site_aniso_U_12
F1 0.0343(13) 0.0274(14) 0.0362(13) -0.0090(11) -0.0108(10) 0.0035(10)
O2 0.0198(13) 0.0196(14) 0.0204(14) -0.0032(11) 0.0053(11) -0.0070(11)
O3 0.0233(14) 0.0224(15) 0.0200(14) -0.0053(11) 0.0010(11) -0.0062(11)
O4 0.0172(13) 0.0181(14) 0.0277(14) 0.0065(11) -0.0032(11) -0.0010(11)
O5 0.0238(14) 0.0235(15) 0.0208(14) -0.0046(11) 0.0041(12) -0.0078(11)
O6 0.0309(15) 0.0268(16) 0.0216(15) -0.0030(12) 0.0041(12) -0.0132(12)
O7 0.0247(15) 0.0325(17) 0.0242(15) -0.0029(12) -0.0069(12) -0.0038(12)
O8 0.0281(15) 0.0250(17) 0.0277(15) -0.0014(12) -0.0109(12) 0.0027(12)
O9 0.0215(14) 0.0250(15) 0.0206(14) -0.0013(11) -0.0042(11) 0.0015(11)
C10 0.016(2) 0.017(2) 0.018(2) -0.0003(16) -0.0009(17) 0.0026(16)
F11 0.0309(12) 0.0320(13) 0.0196(11) -0.0059(10) 0.0026(9) -0.0091(10)
C12 0.017(2) 0.026(2) 0.024(2) 0.0003(17) -0.0040(16) -0.0048(16)
C13 0.0127(19) 0.018(2) 0.023(2) 0.0007(16) -0.0028(16) 0.0008(15)
O14 0.0171(13) 0.0307(16) 0.0199(14) -0.0037(12) -0.0042(11) -0.0008(11)
C15 0.017(2) 0.025(2) 0.019(2) -0.0024(17) -0.0018(16) -0.0032(16)
C16 0.0158(19) 0.028(2) 0.018(2) 0.0019(17) 0.0031(16) 0.0018(17)
C17 0.0146(19) 0.015(2) 0.021(2) 0.0001(16) 0.0005(16) 0.0015(15)
C18 0.017(2) 0.035(3) 0.027(2) -0.0135(19) -0.0022(17) 0.0029(18)
O19 0.0265(15) 0.0287(17) 0.0257(15) 0.0038(12) -0.0050(12) 0.0004(12)
C20 0.030(2) 0.028(2) 0.024(2) -0.0074(18) 0.0052(18) -0.0078(18)
C21 0.017(2) 0.022(2) 0.020(2) 0.0020(17) 0.0006(16) -0.0023(17)
C22 0.0103(18) 0.014(2) 0.028(2) 0.0000(16) -0.0021(16) -0.0016(15)
C23 0.029(2) 0.027(2) 0.034(2) -0.0014(19) -0.0129(19) 0.0086(18)
C24 0.0173(19) 0.019(2) 0.0154(19) -0.0018(16) 0.0002(16) 0.0003(16)
C25 0.0147(19) 0.030(2) 0.0158(19) -0.0017(17) 0.0019(16) 0.0033(17)
C26 0.0157(19) 0.018(2) 0.0164(19) -0.0015(16) -0.0050(16) 0.0028(16)
C27 0.017(2) 0.026(2) 0.020(2) -0.0049(17) 0.0024(17) -0.0011(17)
C28 0.021(2) 0.022(2) 0.017(2) -0.0036(16) -0.0029(16) 0.0001(17)
C29 0.0137(19) 0.037(3) 0.020(2) -0.0050(18) 0.0006(16) 0.0060(18)
C30 0.029(2) 0.027(2) 0.029(2) 0.0000(18) 0.0018(18) -0.0001(19)
C31 0.027(2) 0.045(3) 0.026(2) -0.014(2) -0.0021(18) 0.010(2)
C32 0.016(2) 0.029(2) 0.019(2) -0.0031(17) 0.0032(16) -0.0009(17)
C33 0.022(2) 0.021(2) 0.024(2) -0.0045(17) 0.0000(18) 0.0060(17)
C34 0.023(2) 0.023(2) 0.032(2) -0.0093(18) -0.0006(18) -0.0065(17)
C35 0.065(3) 0.046(3) 0.030(2) -0.011(2) 0.003(2) -0.027(2)
C36 0.033(2) 0.035(3) 0.033(2) 0.004(2) -0.006(2) 0.004(2)

loop_
_atom_type_symbol
_atom_type_description
_atom_type_scat_dispersion_real
_atom_type_scat_dispersion_imag
_atom_type_scat_source
C C 0.0033 0.0016 'International Tables Vol C Tables 4.2.6.8 and 6.1.1.4'
H H 0.0000 0.0000 'International Tables Vol C Tables 4.2.6.8 and 6.1.1.4'
F F 0.0171 0.0103 'International Tables Vol C Tables 4.2.6.8 and 6.1.1.4'
O O 0.0106 0.0060 'International Tables Vol C Tables 4.2.6.8 and 6.1.1.4'

loop_
_diffrn_radiation_wavelength
0.71074

loop_
_geom_angle_atom_site_label_1
_geom_angle_atom_site_label_2
_geom_angle_atom_site_label_3
_geom_angle
_geom_angle_site_symmetry_1
_geom_angle_site_symmetry_3
_geom_angle_publ_flag
C22 O2 C24 116.4(3) . . ?
C10 O3 C34 116.1(3) . . ?
C26 O5 C20 117.2(3) . . ?
C27 O8 C23 117.2(3) . . ?
C25 O9 C15 117.1(3) . . ?
O6 C10 O3 125.0(3) . . ?
O6 C10 C24 120.7(3) . . ?
O3 C10 C24 114.4(3) . . ?
O4 C12 C13 111.2(3) . . ?
C21 C13 C26 117.4(3) . . ?
C21 C13 C12 119.6(3) . . ?
C26 C13 C12 122.9(3) . . ?
O9 C15 C27 110.8(3) . . ?
O19 C16 C32 123.6(3) . . ?
O19 C16 C29 114.9(3) . . ?
C32 C16 C29 121.5(4) . . ?
C22 C17 C26 119.7(3) . . ?
C33 C18 C29 120.8(4) . . ?
C16 O19 C30 117.2(3) . . ?
C28 C21 C13 121.1(3) . . ?
O2 C22 C17 125.4(3) . . ?
O2 C22 C28 115.7(3) . . ?
C17 C22 C28 118.8(3) . . ?
O8 C23 C36 110.9(3) . . ?
O2 C24 C10 110.5(3) . . ?
O9 C25 C33 115.7(3) . . ?
O9 C25 C32 125.4(3) . . ?
C33 C25 C32 118.9(3) . . ?
O5 C26 C17 122.6(3) . . ?
O5 C26 C13 116.0(3) . . ?
C17 C26 C13 121.4(3) . . ?
O7 C27 O8 125.7(3) . . ?
O7 C27 C15 121.1(3) . . ?
O8 C27 C15 113.2(3) . . ?
C21 C28 F11 120.1(3) . . ?
C21 C28 C22 121.5(3) . . ?
F11 C28 C22 118.4(3) . . ?
C18 C29 C16 117.7(3) . . ?
C18 C29 C31 120.9(4) . . ?
C16 C29 C31 121.4(4) . . ?
O14 C31 C29 110.4(3) . . ?
C25 C32 C16 119.5(4) . . ?
F1 C33 C18 119.9(3) . . ?
F1 C33 C25 118.5(3) . . ?
C18 C33 C25 121.6(4) . . ?
O3 C34 C35 105.8(3) . . ?
C12 O4 H4 105.1 . . ?
O4 C12 H12A 108.4 . . ?
C13 C12 H12A 109.6 . . ?
O4 C12 H12B 108.9 . . ?
C13 C12 H12B 109.2 . . ?
H12A C12 H12B 109.5 . . ?
C31 O14 H14 103.6 . . ?
O9 C15 H15A 109.4 . . ?
C27 C15 H15A 108.9 . . ?
O9 C15 H15B 109.5 . . ?
C27 C15 H15B 108.8 . . ?
H15A C15 H15B 109.5 . . ?
C22 C17 H17 119.3 . . ?
C26 C17 H17 121.0 . . ?
C33 C18 H18 119.3 . . ?
C29 C18 H18 119.8 . . ?
O5 C20 H20A 109.6 . . ?
O5 C20 H20B 109.5 . . ?
H20A C20 H20B 109.5 . . ?
O5 C20 H20C 109.4 . . ?
H20A C20 H20C 109.5 . . ?
H20B C20 H20C 109.5 . . ?
C28 C21 H21 119.6 . . ?
C13 C21 H21 119.3 . . ?
O8 C23 H23A 109.0 . . ?
C36 C23 H23A 109.2 . . ?
O8 C23 H23B 109.3 . . ?
C36 C23 H23B 108.9 . . ?
H23A C23 H23B 109.5 . . ?
O2 C24 H24A 109.5 . . ?
C10 C24 H24A 109.4 . . ?
O2 C24 H24B 109.0 . . ?
C10 C24 H24B 108.9 . . ?
H24A C24 H24B 109.5 . . ?
O19 C30 H30A 109.6 . . ?
O19 C30 H30B 109.5 . . ?
H30A C30 H30B 109.5 . . ?
O19 C30 H30C 109.3 . . ?
H30A C30 H30C 109.5 . . ?
H30B C30 H30C 109.5 . . ?
O14 C31 H31A 109.5 . . ?
C29 C31 H31A 109.4 . . ?
O14 C31 H31B 109.0 . . ?
C29 C31 H31B 109.0 . . ?
H31A C31 H31B 109.5 . . ?
C25 C32 H32 121.5 . . ?
C16 C32 H32 119.0 . . ?
O3 C34 H34A 108.8 . . ?
C35 C34 H34A 111.2 . . ?
O3 C34 H34B 109.4 . . ?
C35 C34 H34B 112.1 . . ?
H34A C34 H34B 109.5 . . ?
C34 C35 H35A 109.1 . . ?
C34 C35 H35B 110.2 . . ?
H35A C35 H35B 109.5 . . ?
C34 C35 H35C 109.1 . . ?
H35A C35 H35C 109.5 . . ?
H35B C35 H35C 109.5 . . ?
C23 C36 H36A 109.3 . . ?
C23 C36 H36B 109.4 . . ?
H36A C36 H36B 109.5 . . ?
C23 C36 H36C 109.8 . . ?
H36A C36 H36C 109.5 . . ?
H36B C36 H36C 109.5 . . ?

loop_
_geom_bond_atom_site_label_1
_geom_bond_atom_site_label_2
_geom_bond_distance
_geom_bond_site_symmetry_2
_geom_bond_publ_flag
F1 C33 1.364(4) . ?
O2 C22 1.363(4) . ?
O2 C24 1.425(4) . ?
O3 C10 1.325(4) . ?
O3 C34 1.456(4) . ?
O4 C12 1.426(4) . ?
O5 C26 1.376(4) . ?
O5 C20 1.431(4) . ?
O6 C10 1.208(4) . ?
O7 C27 1.208(4) . ?
O8 C27 1.326(4) . ?
O8 C23 1.465(4) . ?
O9 C25 1.369(4) . ?
O9 C15 1.423(4) . ?
C10 C24 1.499(5) . ?
F11 C28 1.361(4) . ?
C12 C13 1.501(5) . ?
C13 C21 1.398(5) . ?
C13 C26 1.400(5) . ?
O14 C31 1.427(4) . ?
C15 C27 1.501(5) . ?
C16 O19 1.371(4) . ?
C16 C32 1.393(5) . ?
C16 C29 1.399(5) . ?
C17 C22 1.389(5) . ?
C17 C26 1.391(5) . ?
C18 C33 1.371(5) . ?
C18 C29 1.389(5) . ?
O19 C30 1.429(4) . ?
C21 C28 1.361(5) . ?
C22 C28 1.390(5) . ?
C23 C36 1.502(5) . ?
C25 C33 1.380(5) . ?
C25 C32 1.389(5) . ?
C29 C31 1.499(5) . ?
C34 C35 1.503(5) . ?
O4 H4 1.0103 . ?
C12 H12A 0.9600 . ?
C12 H12B 0.9600 . ?
O14 H14 0.9777 . ?
C15 H15A 0.9600 . ?
C15 H15B 0.9600 . ?
C17 H17 0.9600 . ?
C18 H18 0.9600 . ?
C20 H20A 0.9599 . ?
C20 H20B 0.9600 . ?
C20 H20C 0.9600 . ?
C21 H21 0.9600 . ?
C23 H23A 0.9600 . ?
C23 H23B 0.9600 . ?
C24 H24A 0.9600 . ?
C24 H24B 0.9601 . ?
C30 H30A 0.9600 . ?
C30 H30B 0.9600 . ?
C30 H30C 0.9601 . ?
C31 H31A 0.9600 . ?
C31 H31B 0.9600 . ?
C32 H32 0.9601 . ?
C34 H34A 0.9600 . ?
C34 H34B 0.9600 . ?
C35 H35A 0.9600 . ?
C35 H35B 0.9601 . ?
C35 H35C 0.9600 . ?
C36 H36A 0.9599 . ?
C36 H36B 0.9600 . ?
C36 H36C 0.9600 . ?
